data_7060392
loop_
_publ_author_name
'S\'anchez-Lara, Eduardo'
'Garc\'ia-Garc\'ia, Amalia'
'Gonz\'alez-Vergara, Enrique'
'Cepeda, Javier'
'Rodr\'iguez-Di\'eguez, Antonio'

_publ_section_title
;
 Magneto-structural correlations of cyclo-tetravanadates functionalized
 with mixed-ligand copper(ii) complexes
;
_journal_issue 11
_journal_name_full 'New Journal of Chemistry'
_journal_page_first 5081
_journal_page_last 5092
_journal_paper_doi 10.1039/D0NJ06004F
_journal_volume 45
_journal_year 2021
_chemical_formula_moiety '2(C16 H22 Cu N4 O8 V2), 7(H2 O)'
_chemical_formula_sum 'C32 H58 Cu2 N8 O23 V4'
_chemical_formula_weight 1253.70
_space_group_crystal_system triclinic
_space_group_IT_number 2
_space_group_name_Hall '-P 1'
_space_group_name_H-M_alt 'P -1'
_atom_sites_solution_hydrogens mixed
_audit_creation_date 2019-06-10
_audit_creation_method
;
Olex2 1.2
(compiled 2018.05.29 svn.r3508 for OlexSys, GUI svn.r5506)
;
_audit_update_record
;
2020-11-12 deposited with the CCDC.	2021-02-09 downloaded from the CCDC.
;
_cell_angle_alpha 98.0718(16)
_cell_angle_beta 108.6313(19)
_cell_angle_gamma 92.8695(18)
_cell_formula_units_Z 2
_cell_length_a 11.9013(3)
_cell_length_b 12.1828(2)
_cell_length_c 18.2260(3)
_cell_measurement_reflns_used 26797
_cell_measurement_temperature 293(2)
_cell_measurement_theta_max 30.5380
_cell_measurement_theta_min 3.1940
_cell_volume 2466.59(9)
_computing_cell_refinement 'CrysAlisPro 1.171.38.46 (Rigaku OD, 2015)'
_computing_data_collection 'CrysAlisPro 1.171.38.46 (Rigaku OD, 2015)'
_computing_data_reduction 'CrysAlisPro 1.171.38.46 (Rigaku OD, 2015)'
_computing_molecular_graphics 'Olex2 (Dolomanov et al., 2009)'
_computing_publication_material 'Olex2 (Dolomanov et al., 2009)'
_computing_structure_refinement 'XL (Sheldrick, 2008)'
_computing_structure_solution 'SHELXT 2014/5 (Sheldrick, 2014)'
_diffrn_ambient_temperature 293(2)
_diffrn_detector 'CCD plate'
_diffrn_detector_area_resol_mean 10.5564
_diffrn_detector_type Atlas
_diffrn_measured_fraction_theta_full 0.998
_diffrn_measured_fraction_theta_max 0.998
_diffrn_measurement_details
;
List of Runs (angles in degrees, time in seconds):

  # Type    Start    End  Width  t~exp~   \w     \q     \k     \f   Frames
#--------------------------------------------------------------------------
  1  \w   -115.00 -57.00   1.00   10.02    --  -24.73-178.00-150.00   58
  2  \w   -115.00 -57.00   1.00   10.02    --  -24.73-178.00 -30.00   58
  3  \w   -115.00 -57.00   1.00   10.02    --  -24.73-178.00  90.00   58
  4  \w      0.00 103.00   1.00   10.02    --   26.76  38.00  60.00  103
  5  \w     -7.00 105.00   1.00   10.02    --   26.76  77.00  60.00  112
  6  \w     35.00 117.00   1.00   10.02    --   26.76 178.00 -90.00   82
  7  \w    -47.00  56.00   1.00   10.02    --   26.76 -57.00 -90.00  103
  8  \w    -25.00  69.00   1.00   10.02    --   26.76 -99.00 150.00   94
  9  \w     32.00 115.00   1.00   10.02    --   26.76-178.00-120.00   83
 10  \w     -7.00 105.00   1.00   10.02    --   26.76  77.00 -90.00  112
 11  \w   -113.00 -53.00   1.00   10.02    --  -24.73 178.00 150.00   60
 12  \w    -99.00   5.00   1.00   10.02    --  -24.73 -57.00 -90.00  104
 13  \w     -7.00 105.00   1.00   10.02    --   26.76  77.00-120.00  112
 14  \w     -3.00 101.00   1.00   10.02    --   26.76  57.00-180.00  104
 15  \w    -25.00  69.00   1.00   10.02    --   26.76 -99.00   0.00   94
 16  \w    -25.00  69.00   1.00   10.02    --   26.76 -99.00  60.00   94
 17  \w     35.00 117.00   1.00   10.02    --   26.76 178.00 150.00   82
 18  \w    -25.00  69.00   1.00   10.02    --   26.76 -99.00-120.00   94
 19  \w    -19.00 108.00   1.00   10.02    --   26.76  19.00-150.00  127
 20  \w      0.00 103.00   1.00   10.02    --   26.76  38.00  90.00  103
 21  \w      0.00 103.00   1.00   10.02    --   26.76  38.00-150.00  103
 22  \w    -63.00 116.00   1.00   10.02    --   26.76   0.00-150.00  179
 23  \w    -63.00   5.00   1.00   10.02    --   26.76   0.00-120.00   68
 24  \w    -63.00 116.00   1.00   10.02    --   26.76   0.00-180.00  179
;
_diffrn_measurement_device 'four-circle diffractometer'
_diffrn_measurement_device_type 'Xcalibur, Atlas, Gemini'
_diffrn_measurement_method '\w scans'
_diffrn_orient_matrix_type 'CrysAlisPro convention (1999,Acta A55,543-557)'
_diffrn_orient_matrix_UB_11 0.0569803000
_diffrn_orient_matrix_UB_12 -0.0200668000
_diffrn_orient_matrix_UB_13 0.0105846000
_diffrn_orient_matrix_UB_21 -0.0254429000
_diffrn_orient_matrix_UB_22 -0.0523709000
_diffrn_orient_matrix_UB_23 -0.0234826000
_diffrn_orient_matrix_UB_31 0.0101268000
_diffrn_orient_matrix_UB_32 0.0186627000
_diffrn_orient_matrix_UB_33 -0.0327196000
_diffrn_radiation_monochromator graphite
_diffrn_radiation_probe x-ray
_diffrn_radiation_type MoK\a
_diffrn_radiation_wavelength 0.71073
_diffrn_reflns_av_R_equivalents 0.0982
_diffrn_reflns_av_unetI/netI 0.0389
_diffrn_reflns_Laue_measured_fraction_full 0.998
_diffrn_reflns_Laue_measured_fraction_max 0.998
_diffrn_reflns_limit_h_max 14
_diffrn_reflns_limit_h_min -14
_diffrn_reflns_limit_k_max 14
_diffrn_reflns_limit_k_min -14
_diffrn_reflns_limit_l_max 21
_diffrn_reflns_limit_l_min -21
_diffrn_reflns_number 83873
_diffrn_reflns_point_group_measured_fraction_full 0.998
_diffrn_reflns_point_group_measured_fraction_max 0.998
_diffrn_reflns_theta_full 25.027
_diffrn_reflns_theta_max 25.027
_diffrn_reflns_theta_min 2.883
_diffrn_source 'fine-focus sealed X-ray tube'
_diffrn_source_type 'Enhance (Mo) X-ray Source'
_exptl_absorpt_coefficient_mu 1.660
_exptl_absorpt_correction_T_max 1.00000
_exptl_absorpt_correction_T_min 0.55073
_exptl_absorpt_correction_type multi-scan
_exptl_absorpt_process_details
;
CrysAlisPro 1.171.38.46 (Rigaku Oxford Diffraction, 2015)
Empirical absorption correction using spherical harmonics,
 implemented in SCALE3 ABSPACK scaling algorithm.
;
_exptl_crystal_colour blue
_exptl_crystal_density_diffrn 1.688
_exptl_crystal_description prism
_exptl_crystal_F_000 1280
_exptl_crystal_recrystallization_method 'Re-crystallisation from solvent: water'
_refine_diff_density_max 0.777
_refine_diff_density_min -0.460
_refine_diff_density_rms 0.097
_refine_ls_extinction_method none
_refine_ls_goodness_of_fit_ref 1.130
_refine_ls_hydrogen_treatment constr
_refine_ls_matrix_type full
_refine_ls_number_parameters 713
_refine_ls_number_reflns 8700
_refine_ls_number_restraints 109
_refine_ls_restrained_S_all 1.129
_refine_ls_R_factor_all 0.0677
_refine_ls_R_factor_gt 0.0609
_refine_ls_shift/su_max 0.001
_refine_ls_shift/su_mean 0.000
_refine_ls_structure_factor_coef Fsqd
_refine_ls_weighting_details 'w=1/[\s^2^(Fo^2^)+(0.0415P)^2^+9.0430P] where P=(Fo^2^+2Fc^2^)/3'
_refine_ls_weighting_scheme calc
_refine_ls_wR_factor_gt 0.1440
_refine_ls_wR_factor_ref 0.1488
_reflns_Friedel_coverage 0.000
_reflns_number_gt 7676
_reflns_number_total 8700
_reflns_threshold_expression 'I > 2\s(I)'
_cod_data_source_file d0nj06004f2.cif
_cod_data_source_block ov_aml-403_mo
_cod_depositor_comments 'Adding full bibliography for 7060390--7060392.cif.'
_cod_database_code 7060392
_shelx_shelxl_version_number 2018/3
_chemical_oxdiff_formula C32H58Cu2N8O23V4
_shelx_space_group_comment
;
The symmetry employed for this shelxl refinement is uniquely defined
by the following loop, which should always be used as a source of
symmetry information in preference to the above space-group names.
They are only intended as comments.
;
_cell_oxdiff_angle_alpha 98.0718(16)
_cell_oxdiff_angle_beta 108.6313(19)
_cell_oxdiff_angle_gamma 92.8695(18)
_cell_oxdiff_length_a 11.9013(3)
_cell_oxdiff_length_b 12.1828(2)
_cell_oxdiff_length_c 18.2260(3)
_cell_oxdiff_measurement_reflns_used 26797
_cell_oxdiff_volume 2466.59(9)
_reflns_odcompleteness_completeness 99.92
_reflns_odcompleteness_iscentric 1
_reflns_odcompleteness_theta 33.07
_olex2_refinement_description
;
1. Fixed Uiso
 At 1.2 times of:
  All C(H) groups, All C(H,H) groups, All C(H,H,H,H) groups, All N(H,H)
  groups, All N(H,H,H,H) groups
 At 1.5 times of:
  All N(H,H,H) groups, All N(H,H,H,H,H,H) groups, All O(H,H) groups
2. Restrained distances
 C30A-C31A \\sim C30B-C31B
 with sigma of 0.02
 C32B-C31B \\sim C32A-C31A
 with sigma of 0.02
 C33-C32A \\sim C32B-C33
 with sigma of 0.02
 C30B-C29 \\sim C29-C30A
 with sigma of 0.02
3. Uiso/Uaniso restraints and constraints
Uanis(N17) \\sim Ueq: with sigma of 0.1 and sigma for terminal atoms of 0.2
Uanis(C32B) = Uanis(C32A)
Uanis(C31B) = Uanis(C31A)
Uanis(C30B) = Uanis(C30A)
Uanis(C15A) = Uanis(C15B)
4. Rigid body (RIGU) restrains
 C29, C30B, C31B, C32B, C33, N34
 with sigma for 1-2 distances of 0.001 and sigma for 1-3 distances of 0.001
 C11, C12B, C13B, C16A, C14B, C15A, O8B, O7B
 with sigma for 1-2 distances of 0.001 and sigma for 1-3 distances of 0.001
 C11, C12A, N17, C13A, C14A, C16B, C15B, O7A, O8A
 with sigma for 1-2 distances of 0.001 and sigma for 1-3 distances of 0.001
5. Others
 Sof(H3BC)=Sof(H3BD)=Sof(C12B)=Sof(H12B)=Sof(C13B)=Sof(H13A)=Sof(H13B)=
 Sof(H17D)=Sof(H17E)=Sof(H17F)=Sof(C16B)=Sof(H16C)=Sof(H16D)=Sof(C14B)=
 Sof(H14C)=Sof(H14D)=Sof(C15B)=Sof(H15C)=Sof(H15D)=Sof(O8B)=Sof(O7B)=1-FVAR(1)
 Sof(H3AA)=Sof(H3AB)=Sof(C12A)=Sof(H12A)=Sof(H17A)=Sof(H17B)=Sof(H17C)=
 Sof(C16A)=Sof(H16A)=Sof(H16B)=Sof(C13A)=Sof(H13C)=Sof(H13D)=Sof(C14A)=
 Sof(H14A)=Sof(H14B)=Sof(C15A)=Sof(H15A)=Sof(H15B)=Sof(O7A)=Sof(O8A)=FVAR(1)
 Sof(H29A)=Sof(C30B)=Sof(H30A)=Sof(H30B)=Sof(H33C)=Sof(H33D)=Sof(C31B)=
 Sof(H31C)=Sof(H31D)=Sof(C32B)=Sof(H32C)=Sof(H32D)=1-FVAR(2)
 Sof(H29)=Sof(C30A)=Sof(H30C)=Sof(H30D)=Sof(H33A)=Sof(H33B)=Sof(C31A)=
 Sof(H31A)=Sof(H31B)=Sof(C32A)=Sof(H32A)=Sof(H32B)=FVAR(2)
6.a Free rotating group:
 O17(H17G,H17H), O22(H22A,H22B), O23(H23A,H23B), O19(H19A,H19B), O18(H18A,
 H18B), O20(H20A,H20B), O21(H21A,H21B)
6.b Ternary CH refined with riding coordinates:
 C12B(H12B), C12A(H12A), C29(H29A), C29(H29)
6.c Secondary CH2 refined with riding coordinates:
 N3(H3BC,H3BD), N3(H3AA,H3AB), N6(H6A,H6B), C13B(H13A,H13B), C16A(H16A,H16B),
 C13A(H13C,H13D), C14A(H14A,H14B), C16B(H16C,H16D), C14B(H14C,H14D), C15A(H15A,
 H15B), C15B(H15C,H15D), C30B(H30A,H30B), C30A(H30C,H30D), C33(H33A,H33B),
 C33(H33C,H33D), C31A(H31A,H31B), C31B(H31C,H31D), C32A(H32A,H32B), C32B(H32C,
 H32D)
6.d Aromatic/amide H refined with riding coordinates:
 C10(H10), C1(H1), C7(H7), C8(H8), C2(H2), C9(H9), C4(H4), C24(H24), C27(H27),
 C26(H26), C18(H18), C3(H3), C21(H21), C20(H20), C19(H19), C25(H25)
6.e Idealised Me refined as rotating group:
 N17(H17A,H17B,H17C), N17(H17D,H17E,H17F), N34(H34A,H34B,H34C)
;
_olex2_submission_special_instructions 'No special instructions were received'
_oxdiff_exptl_absorpt_empirical_details
;
Empirical correction (ABSPACK) includes:
- Absorption correction using spherical harmonics
- Frame scaling
;
_oxdiff_exptl_absorpt_empirical_full_max 6.608
_oxdiff_exptl_absorpt_empirical_full_min 0.626

loop_
_space_group_symop_operation_xyz
'x, y, z'
'-x, -y, -z'

loop_
_atom_site_label
_atom_site_type_symbol
_atom_site_fract_x
_atom_site_fract_y
_atom_site_fract_z
_atom_site_U_iso_or_equiv
_atom_site_adp_type
_atom_site_occupancy
_atom_site_site_symmetry_order
_atom_site_calc_flag
_atom_site_refinement_flags_posn
_atom_site_refinement_flags_adp
_atom_site_refinement_flags_occupancy
_atom_site_disorder_assembly
_atom_site_disorder_group
Cu1 Cu 0.30851(6) 0.93932(5) 0.69571(3) 0.03638(17) Uani 1 1 d . . . . .
Cu2 Cu 0.19798(6) 0.60758(5) 0.81932(4) 0.03886(17) Uani 1 1 d . . . . .
V2 V 0.55799(8) 0.81534(7) 0.51870(5) 0.0358(2) Uani 1 1 d . . . . .
V3 V -0.04857(7) 0.46475(7) 0.85660(5) 0.0344(2) Uani 1 1 d . . . . .
V4 V 0.05883(8) 0.32622(7) 1.00607(5) 0.0381(2) Uani 1 1 d . . . . .
V1 V 0.54829(8) 1.06151(7) 0.64057(5) 0.0367(2) Uani 1 1 d . . . . .
O9 O 0.0175(3) 0.5055(3) 0.7963(2) 0.0452(9) Uani 1 1 d . . . . .
O15 O 0.1673(4) 0.6795(3) 0.7276(2) 0.0501(10) Uani 1 1 d . . . . .
O1 O 0.4907(3) 1.0483(3) 0.7104(2) 0.0452(9) Uani 1 1 d . . . . .
O3 O 0.6759(4) 1.1370(4) 0.6795(2) 0.0580(11) Uani 1 1 d . . . . .
N1 N 0.2239(4) 1.0658(3) 0.7249(2) 0.0359(9) Uani 1 1 d . . . . .
N2 N 0.2296(4) 0.9731(3) 0.5876(2) 0.0349(9) Uani 1 1 d . . . . .
N4 N 0.2670(4) 0.4840(3) 0.7702(3) 0.0381(10) Uani 1 1 d . . . . .
O12 O 0.0559(4) 0.4024(4) 0.9282(2) 0.0549(10) Uani 1 1 d . . . . .
O10 O -0.0994(4) 0.5829(4) 0.9015(2) 0.0659(12) Uani 1 1 d . . . . .
O2 O 0.4504(4) 1.1320(4) 0.5694(2) 0.0556(10) Uani 1 1 d . . . . .
O5 O 0.4357(4) 0.7333(4) 0.5032(3) 0.0623(12) Uani 1 1 d . . . . .
O11 O -0.1625(4) 0.3745(4) 0.8071(2) 0.0597(11) Uani 1 1 d . . . . .
N5 N 0.2833(4) 0.5463(4) 0.9162(3) 0.0401(10) Uani 1 1 d . . . . .
O4 O 0.5647(4) 0.9261(3) 0.5960(2) 0.0605(11) Uani 1 1 d . . . . .
O14 O 0.1516(4) 0.2328(4) 1.0081(3) 0.0692(13) Uani 1 1 d . . . . .
N3 N 0.3849(4) 0.8029(4) 0.6717(2) 0.0394(10) Uani 1 1 d . . . . .
H3BC H 0.330625 0.744023 0.653390 0.047 Uiso 0.54(2) 1 calc R . P A 2
H3BD H 0.418966 0.811352 0.635654 0.047 Uiso 0.54(2) 1 calc R . P A 2
H3AA H 0.330198 0.753444 0.635883 0.047 Uiso 0.46(2) 1 calc R . P A 1
H3AB H 0.440574 0.820706 0.651227 0.047 Uiso 0.46(2) 1 calc R . P A 1
O16 O 0.0919(4) 0.8248(4) 0.6761(3) 0.0671(12) Uani 1 1 d . . . . .
O17 O 0.3482(5) 0.8888(4) 0.9759(3) 0.0718(13) Uani 1 1 d . . . . .
H17G H 0.397898 0.870547 0.952800 0.108 Uiso 1 1 d G . . . .
H17H H 0.337236 0.955560 0.969076 0.108 Uiso 1 1 d G . . . .
O6 O 0.6729(4) 0.7461(4) 0.5429(3) 0.0645(12) Uani 1 1 d . . . . .
O13 O -0.0749(4) 0.2652(4) 0.9883(3) 0.0692(13) Uani 1 1 d . . . . .
N6 N 0.1368(4) 0.7423(4) 0.8628(3) 0.0492(12) Uani 1 1 d . . . . .
H6A H 0.091164 0.723166 0.890276 0.059 Uiso 1 1 calc R . . . .
H6B H 0.197248 0.790341 0.894548 0.059 Uiso 1 1 calc R . . . .
O22 O 0.2696(5) 0.6048(5) 0.5438(3) 0.0736(13) Uani 1 1 d . . . . .
H22A H 0.317827 0.560591 0.565689 0.110 Uiso 1 1 d G . . . .
H22B H 0.286753 0.612665 0.502879 0.110 Uiso 1 1 d G . . . .
O23 O 0.1581(5) 0.3994(4) 0.4607(4) 0.0769(14) Uani 1 1 d . . . . .
H23A H 0.097821 0.357154 0.458759 0.115 Uiso 1 1 d G . . . .
H23B H 0.209821 0.355211 0.457062 0.115 Uiso 1 1 d G . . . .
C23 C 0.3343(4) 0.4524(4) 0.9023(3) 0.0403(12) Uani 1 1 d . . . . .
C10 C 0.2406(5) 0.9226(5) 0.5205(3) 0.0433(12) Uani 1 1 d . . . . .
H10 H 0.283463 0.860785 0.521224 0.052 Uiso 1 1 calc R . . . .
C22 C 0.3319(4) 0.4224(4) 0.8198(3) 0.0388(11) Uani 1 1 d . . . . .
C5 C 0.1557(4) 1.1094(4) 0.6629(3) 0.0378(11) Uani 1 1 d . . . . .
O19 O 0.6702(5) 0.8892(5) 1.0071(3) 0.0896(17) Uani 1 1 d . . . . .
H19A H 0.619002 0.881136 0.961343 0.134 Uiso 1 1 d G . . . .
H19B H 0.727026 0.853570 1.000964 0.134 Uiso 1 1 d G . . . .
O18 O 0.5532(6) 1.1538(5) 0.8756(3) 0.0920(18) Uani 1 1 d . . . . .
H18A H 0.576211 1.119631 0.914585 0.138 Uiso 1 1 d G . . . .
H18B H 0.514222 1.107635 0.834746 0.138 Uiso 1 1 d G . . . .
C6 C 0.1654(4) 1.0616(4) 0.5866(3) 0.0358(11) Uani 1 1 d . . . . .
O20 O 0.0485(6) 0.6981(5) 0.5284(4) 0.0904(17) Uani 1 1 d . . . . .
H20A H 0.074378 0.634951 0.521698 0.136 Uiso 1 1 d G . . . .
H20B H 0.054037 0.709615 0.576554 0.136 Uiso 1 1 d G . . . .
C1 C 0.2195(5) 1.1030(4) 0.7962(3) 0.0424(12) Uani 1 1 d . . . . .
H1 H 0.265890 1.072724 0.838588 0.051 Uiso 1 1 calc R . . . .
C7 C 0.1138(5) 1.1025(5) 0.5174(3) 0.0498(14) Uani 1 1 d . . . . .
H7 H 0.070710 1.164104 0.517279 0.060 Uiso 1 1 calc R . . . .
C8 C 0.1272(5) 1.0502(5) 0.4483(3) 0.0511(14) Uani 1 1 d . . . . .
H8 H 0.093620 1.076685 0.401418 0.061 Uiso 1 1 calc R . . . .
C2 C 0.1487(5) 1.1846(5) 0.8095(4) 0.0508(14) Uani 1 1 d . . . . .
H2 H 0.147984 1.209621 0.859951 0.061 Uiso 1 1 calc R . . . .
C9 C 0.1899(5) 0.9600(5) 0.4500(3) 0.0497(14) Uani 1 1 d . . . . .
H9 H 0.198835 0.923505 0.404177 0.060 Uiso 1 1 calc R . . . .
C4 C 0.0818(5) 1.1921(5) 0.6722(4) 0.0499(14) Uani 1 1 d . . . . .
H4 H 0.035930 1.221735 0.629303 0.060 Uiso 1 1 calc R . . . .
C24 C 0.3834(5) 0.3893(5) 0.9604(4) 0.0542(15) Uani 1 1 d . . . . .
H24 H 0.416874 0.324360 0.949195 0.065 Uiso 1 1 calc R . . . .
C28 C 0.1116(5) 0.7652(5) 0.7280(4) 0.0509(14) Uani 1 1 d . . . . .
C11 C 0.4305(5) 0.8294(5) 0.8141(3) 0.0483(13) Uani 1 1 d . U . . .
C27 C 0.2822(5) 0.5806(6) 0.9886(3) 0.0514(14) Uani 1 1 d . . . . .
H27 H 0.247577 0.645401 0.998445 0.062 Uiso 1 1 calc R . . . .
O21 O 0.0650(7) 0.5623(6) 0.3647(4) 0.0991(19) Uani 1 1 d . . . . .
H21A H 0.030310 0.542160 0.315656 0.149 Uiso 1 1 d G . . . .
H21B H 0.096940 0.505201 0.380236 0.149 Uiso 1 1 d G . . . .
C26 C 0.3312(5) 0.5225(6) 1.0500(4) 0.0577(16) Uani 1 1 d . . . . .
H26 H 0.330253 0.548673 1.100217 0.069 Uiso 1 1 calc R . . . .
C18 C 0.2563(5) 0.4619(5) 0.6939(3) 0.0469(13) Uani 1 1 d . . . . .
H18 H 0.211393 0.505765 0.659931 0.056 Uiso 1 1 calc R . . . .
C3 C 0.0786(6) 1.2285(5) 0.7461(4) 0.0586(16) Uani 1 1 d . . . . .
H3 H 0.029351 1.282712 0.753717 0.070 Uiso 1 1 calc R . . . .
C21 C 0.3891(5) 0.3357(5) 0.7932(4) 0.0515(14) Uani 1 1 d . . . . .
H21 H 0.434860 0.293609 0.828267 0.062 Uiso 1 1 calc R . . . .
C20 C 0.3776(6) 0.3131(5) 0.7154(4) 0.0603(17) Uani 1 1 d . . . . .
H20 H 0.415380 0.255501 0.697274 0.072 Uiso 1 1 calc R . . . .
C19 C 0.3098(6) 0.3759(5) 0.6638(4) 0.0576(16) Uani 1 1 d . . . . .
H19 H 0.300055 0.361169 0.610558 0.069 Uiso 1 1 calc R . . . .
C25 C 0.3812(5) 0.4253(6) 1.0353(4) 0.0631(18) Uani 1 1 d . . . . .
H25 H 0.413007 0.384558 1.075264 0.076 Uiso 1 1 calc R . . . .
C12B C 0.4750(14) 0.7872(14) 0.7453(8) 0.041(3) Uani 0.54(2) 1 d . U P A 2
H12B H 0.544181 0.839281 0.751609 0.050 Uiso 0.54(2) 1 calc R . P A 2
C13B C 0.5210(16) 0.6766(13) 0.7503(7) 0.055(4) Uani 0.54(2) 1 d . U P A 2
H13A H 0.587235 0.683710 0.799001 0.066 Uiso 0.54(2) 1 calc R . P A 2
H13B H 0.458790 0.625671 0.754439 0.066 Uiso 0.54(2) 1 calc R . P A 2
C12A C 0.4406(18) 0.7506(14) 0.7427(10) 0.039(3) Uani 0.46(2) 1 d . U P A 1
H12A H 0.397584 0.677661 0.737351 0.046 Uiso 0.46(2) 1 calc R . P A 1
N17 N 0.7150(6) 0.3741(5) 0.6492(3) 0.0761(17) Uani 1 1 d . U . . .
H17A H 0.722996 0.344006 0.692109 0.114 Uiso 0.46(2) 1 calc GR . P A 1
H17B H 0.783994 0.410553 0.653367 0.114 Uiso 0.46(2) 1 calc GR . P A 1
H17C H 0.693553 0.320508 0.607327 0.114 Uiso 0.46(2) 1 calc GR . P A 1
H17D H 0.768885 0.361356 0.625421 0.114 Uiso 0.54(2) 1 calc GR . P A 2
H17E H 0.649294 0.327822 0.624206 0.114 Uiso 0.54(2) 1 calc GR . P A 2
H17F H 0.744283 0.363032 0.698691 0.114 Uiso 0.54(2) 1 calc GR . P A 2
C16A C 0.6229(18) 0.4521(19) 0.6404(12) 0.074(5) Uani 0.46(2) 1 d . U P A 1
H16A H 0.552041 0.414487 0.644712 0.089 Uiso 0.46(2) 1 calc R . P A 1
H16B H 0.602196 0.471261 0.588161 0.089 Uiso 0.46(2) 1 calc R . P A 1
C13A C 0.5696(15) 0.737(2) 0.7519(9) 0.064(5) Uani 0.46(2) 1 d . U P A 1
H13C H 0.606277 0.810852 0.753045 0.076 Uiso 0.46(2) 1 calc R . P A 1
H13D H 0.605389 0.718570 0.803720 0.076 Uiso 0.46(2) 1 calc R . P A 1
C14A C 0.608(2) 0.662(3) 0.6990(17) 0.100(10) Uani 0.46(2) 1 d . U P A 1
H14A H 0.538202 0.645579 0.652375 0.120 Uiso 0.46(2) 1 calc R . P A 1
H14B H 0.663739 0.709017 0.685340 0.120 Uiso 0.46(2) 1 calc R . P A 1
C16B C 0.686(2) 0.4900(15) 0.6478(11) 0.081(5) Uani 0.54(2) 1 d . U P A 2
H16C H 0.638182 0.497618 0.594944 0.097 Uiso 0.54(2) 1 calc R . P A 2
H16D H 0.758898 0.539221 0.662654 0.097 Uiso 0.54(2) 1 calc R . P A 2
C14B C 0.5609(15) 0.6244(14) 0.6873(11) 0.052(4) Uani 0.54(2) 1 d . U P A 2
H14C H 0.615741 0.678023 0.678032 0.063 Uiso 0.54(2) 1 calc R . P A 2
H14D H 0.492537 0.606215 0.639735 0.063 Uiso 0.54(2) 1 calc R . P A 2
C15A C 0.659(3) 0.560(2) 0.7003(15) 0.071(4) Uani 0.46(2) 1 d . U P A 1
H15A H 0.658226 0.537545 0.749259 0.086 Uiso 0.46(2) 1 calc R . P A 1
H15B H 0.741891 0.579425 0.707048 0.086 Uiso 0.46(2) 1 calc R . P A 1
C15B C 0.619(2) 0.5235(18) 0.7021(13) 0.071(4) Uani 0.54(2) 1 d . U P A 2
H15C H 0.559805 0.463148 0.697217 0.086 Uiso 0.54(2) 1 calc R . P A 2
H15D H 0.674208 0.535605 0.755639 0.086 Uiso 0.54(2) 1 calc R . P A 2
O8B O 0.471(3) 0.784(3) 0.8776(15) 0.074(6) Uani 0.54(2) 1 d . U P A 2
O7B O 0.381(2) 0.913(3) 0.8089(14) 0.043(4) Uani 0.54(2) 1 d . U P A 2
O7A O 0.353(3) 0.905(3) 0.7958(18) 0.042(5) Uani 0.46(2) 1 d . U P A 1
O8A O 0.464(4) 0.808(3) 0.8775(18) 0.069(6) Uani 0.46(2) 1 d . U P A 1
C29 C 0.0669(6) 0.7933(6) 0.7966(4) 0.0688(18) Uani 1 1 d D U . . .
H29A H 0.090989 0.873274 0.814119 0.083 Uiso 0.524(8) 1 calc R . P B 2
H29 H -0.007543 0.743898 0.778400 0.083 Uiso 0.476(8) 1 calc R . P B 1
C30B C -0.0598(11) 0.7851(11) 0.7724(9) 0.073(2) Uani 0.524(8) 1 d D U P B 2
H30A H -0.089182 0.707034 0.763699 0.087 Uiso 0.524(8) 1 calc R . P B 2
H30B H -0.088768 0.811040 0.722352 0.087 Uiso 0.524(8) 1 calc R . P B 2
C30A C 0.0247(13) 0.8963(11) 0.8144(10) 0.073(2) Uani 0.476(8) 1 d D . P B 1
H30C H 0.002905 0.929043 0.766881 0.087 Uiso 0.476(8) 1 calc R . P B 1
H30D H 0.091835 0.944098 0.852245 0.087 Uiso 0.476(8) 1 calc R . P B 1
C33 C -0.2089(10) 1.0339(8) 0.8539(6) 0.103(3) Uani 1 1 d D U . . .
H33A H -0.199513 1.020124 0.906549 0.124 Uiso 0.476(8) 1 calc R . P B 1
H33B H -0.270250 0.980349 0.815872 0.124 Uiso 0.476(8) 1 calc R . P B 1
H33C H -0.172978 1.032936 0.909604 0.124 Uiso 0.524(8) 1 calc R . P B 2
H33D H -0.285685 0.990023 0.836946 0.124 Uiso 0.524(8) 1 calc R . P B 2
N34 N -0.2322(6) 1.1513(5) 0.8447(4) 0.0792(17) Uani 1 1 d . U . . .
H34A H -0.174614 1.197677 0.880840 0.119 Uiso 1 1 calc GR . . . .
H34B H -0.302039 1.163971 0.850676 0.119 Uiso 1 1 calc GR . . . .
H34C H -0.233983 1.162111 0.797072 0.119 Uiso 1 1 calc GR . . . .
C31A C -0.0779(17) 0.9043(15) 0.8459(15) 0.089(4) Uani 0.476(8) 1 d D . P B 1
H31A H -0.055086 0.891677 0.899828 0.107 Uiso 0.476(8) 1 calc R . P B 1
H31B H -0.145978 0.852275 0.813899 0.107 Uiso 0.476(8) 1 calc R . P B 1
C31B C -0.1143(16) 0.8501(13) 0.8293(13) 0.089(4) Uani 0.524(8) 1 d D U P B 2
H31C H -0.061805 0.852065 0.882684 0.107 Uiso 0.524(8) 1 calc R . P B 2
H31D H -0.189943 0.810469 0.824054 0.107 Uiso 0.524(8) 1 calc R . P B 2
C32A C -0.1051(15) 1.0350(15) 0.8388(14) 0.089(4) Uani 0.476(8) 1 d D . P B 1
H32A H -0.043524 1.087471 0.877631 0.107 Uiso 0.476(8) 1 calc R . P B 1
H32B H -0.114379 1.051306 0.786765 0.107 Uiso 0.476(8) 1 calc R . P B 1
C32B C -0.1356(16) 0.9757(13) 0.8147(12) 0.089(4) Uani 0.524(8) 1 d D U P B 2
H32C H -0.058386 1.018779 0.831040 0.107 Uiso 0.524(8) 1 calc R . P B 2
H32D H -0.171686 0.974233 0.758686 0.107 Uiso 0.524(8) 1 calc R . P B 2

loop_
_atom_site_aniso_label
_atom_site_aniso_U_11
_atom_site_aniso_U_22
_atom_site_aniso_U_33
_atom_site_aniso_U_23
_atom_site_aniso_U_13
_atom_site_aniso_U_12
Cu1 0.0455(4) 0.0356(3) 0.0334(3) 0.0109(2) 0.0170(3) 0.0130(3)
Cu2 0.0441(4) 0.0363(3) 0.0447(4) 0.0151(3) 0.0218(3) 0.0124(3)
V2 0.0405(5) 0.0321(4) 0.0378(5) 0.0045(4) 0.0176(4) 0.0045(4)
V3 0.0381(5) 0.0351(5) 0.0304(4) 0.0060(3) 0.0121(4) 0.0013(4)
V4 0.0431(5) 0.0415(5) 0.0368(5) 0.0115(4) 0.0197(4) 0.0125(4)
V1 0.0423(5) 0.0357(5) 0.0337(4) 0.0008(3) 0.0177(4) -0.0015(4)
O9 0.048(2) 0.052(2) 0.043(2) 0.0173(17) 0.0216(17) 0.0054(17)
O15 0.063(3) 0.045(2) 0.058(2) 0.0270(19) 0.031(2) 0.0216(19)
O1 0.049(2) 0.051(2) 0.0383(19) 0.0069(16) 0.0192(17) 0.0000(17)
O3 0.054(2) 0.062(3) 0.056(2) 0.001(2) 0.022(2) -0.014(2)
N1 0.042(2) 0.028(2) 0.043(2) 0.0069(18) 0.0208(19) 0.0045(17)
N2 0.034(2) 0.037(2) 0.037(2) 0.0111(18) 0.0140(18) 0.0047(17)
N4 0.044(2) 0.029(2) 0.049(3) 0.0101(18) 0.024(2) 0.0089(18)
O12 0.050(2) 0.070(3) 0.051(2) 0.027(2) 0.0180(19) 0.011(2)
O10 0.089(3) 0.064(3) 0.044(2) 0.000(2) 0.022(2) 0.023(2)
O2 0.067(3) 0.062(3) 0.049(2) 0.020(2) 0.029(2) 0.014(2)
O5 0.057(3) 0.061(3) 0.064(3) 0.008(2) 0.018(2) -0.016(2)
O11 0.059(3) 0.059(3) 0.051(2) 0.017(2) 0.005(2) -0.016(2)
N5 0.034(2) 0.046(3) 0.041(2) 0.014(2) 0.0109(19) 0.0050(19)
O4 0.080(3) 0.048(2) 0.051(2) -0.0045(19) 0.024(2) 0.009(2)
O14 0.088(3) 0.064(3) 0.079(3) 0.024(2) 0.048(3) 0.038(3)
N3 0.047(3) 0.037(2) 0.038(2) 0.0074(18) 0.018(2) 0.0111(19)
O16 0.079(3) 0.053(3) 0.075(3) 0.035(2) 0.021(3) 0.019(2)
O17 0.081(3) 0.075(3) 0.073(3) 0.024(3) 0.037(3) 0.024(3)
O6 0.066(3) 0.064(3) 0.080(3) 0.029(2) 0.036(2) 0.028(2)
O13 0.061(3) 0.081(3) 0.072(3) 0.010(3) 0.034(2) -0.010(2)
N6 0.058(3) 0.043(3) 0.060(3) 0.019(2) 0.032(2) 0.018(2)
O22 0.079(4) 0.075(3) 0.071(3) 0.003(3) 0.034(3) -0.002(3)
O23 0.074(3) 0.059(3) 0.108(4) 0.024(3) 0.038(3) 0.013(2)
C23 0.034(3) 0.037(3) 0.054(3) 0.019(2) 0.015(2) 0.002(2)
C10 0.036(3) 0.056(3) 0.042(3) 0.010(2) 0.018(2) 0.010(2)
C22 0.034(3) 0.032(3) 0.052(3) 0.013(2) 0.015(2) 0.003(2)
C5 0.037(3) 0.030(3) 0.049(3) 0.008(2) 0.018(2) 0.002(2)
O19 0.083(4) 0.089(4) 0.093(4) 0.011(3) 0.020(3) 0.042(3)
O18 0.105(4) 0.079(4) 0.069(3) 0.003(3) -0.004(3) 0.040(3)
C6 0.031(2) 0.040(3) 0.040(3) 0.014(2) 0.014(2) 0.002(2)
O20 0.085(4) 0.088(4) 0.119(5) 0.035(4) 0.053(4) 0.029(3)
C1 0.049(3) 0.042(3) 0.041(3) 0.004(2) 0.023(2) 0.000(2)
C7 0.046(3) 0.055(4) 0.050(3) 0.021(3) 0.012(3) 0.009(3)
C8 0.045(3) 0.065(4) 0.046(3) 0.025(3) 0.013(3) 0.001(3)
C2 0.060(4) 0.042(3) 0.057(4) 0.000(3) 0.032(3) 0.007(3)
C9 0.041(3) 0.074(4) 0.036(3) 0.012(3) 0.015(2) 0.000(3)
C4 0.043(3) 0.046(3) 0.062(4) 0.012(3) 0.017(3) 0.012(3)
C24 0.043(3) 0.052(3) 0.067(4) 0.026(3) 0.011(3) 0.002(3)
C28 0.044(3) 0.045(3) 0.068(4) 0.023(3) 0.019(3) 0.008(3)
C11 0.051(3) 0.060(3) 0.037(2) 0.017(2) 0.012(2) 0.026(3)
C27 0.042(3) 0.066(4) 0.047(3) 0.008(3) 0.017(3) 0.004(3)
O21 0.111(5) 0.109(5) 0.070(4) 0.016(3) 0.018(3) 0.008(4)
C26 0.046(3) 0.083(5) 0.045(3) 0.023(3) 0.011(3) 0.001(3)
C18 0.058(3) 0.042(3) 0.050(3) 0.015(3) 0.027(3) 0.008(3)
C3 0.062(4) 0.046(3) 0.075(4) 0.004(3) 0.032(3) 0.019(3)
C21 0.047(3) 0.038(3) 0.076(4) 0.018(3) 0.024(3) 0.012(2)
C20 0.062(4) 0.048(4) 0.082(5) 0.005(3) 0.041(4) 0.012(3)
C19 0.073(4) 0.052(4) 0.057(4) 0.004(3) 0.035(3) 0.008(3)
C25 0.048(4) 0.078(5) 0.062(4) 0.038(4) 0.006(3) -0.005(3)
C12B 0.046(7) 0.042(6) 0.042(4) 0.017(5) 0.017(5) 0.013(5)
C13B 0.076(9) 0.054(6) 0.049(5) 0.027(5) 0.029(6) 0.033(6)
C12A 0.047(7) 0.033(6) 0.043(4) 0.015(5) 0.020(5) 0.003(5)
N17 0.096(5) 0.059(3) 0.056(3) 0.003(3) 0.004(3) 0.008(3)
C16A 0.053(10) 0.090(10) 0.067(8) 0.009(7) 0.004(9) 0.006(8)
C13A 0.057(7) 0.096(13) 0.058(7) 0.035(8) 0.034(6) 0.028(7)
C14A 0.076(17) 0.17(2) 0.066(10) 0.018(13) 0.025(13) 0.070(15)
C16B 0.115(14) 0.069(6) 0.067(9) 0.022(7) 0.035(10) 0.025(7)
C14B 0.052(10) 0.059(7) 0.050(7) 0.014(5) 0.019(7) 0.023(6)
C15A 0.081(12) 0.077(10) 0.055(4) 0.024(6) 0.014(7) 0.019(7)
C15B 0.081(12) 0.077(10) 0.055(4) 0.024(6) 0.014(7) 0.019(7)
O8B 0.106(12) 0.091(13) 0.045(4) 0.033(7) 0.033(5) 0.069(9)
O7B 0.047(11) 0.056(5) 0.024(7) 0.010(5) 0.004(7) 0.022(7)
O7A 0.045(10) 0.057(7) 0.024(8) 0.011(6) 0.005(8) 0.022(8)
O8A 0.096(13) 0.082(14) 0.041(3) 0.026(5) 0.024(4) 0.063(10)
C29 0.069(4) 0.075(5) 0.075(4) 0.027(4) 0.029(3) 0.043(3)
C30B 0.069(4) 0.064(5) 0.102(7) 0.046(5) 0.034(4) 0.036(4)
C30A 0.069(4) 0.064(5) 0.102(7) 0.046(5) 0.034(4) 0.036(4)
C33 0.126(8) 0.073(4) 0.119(7) 0.014(4) 0.051(6) 0.026(5)
N34 0.100(5) 0.069(3) 0.061(4) 0.009(3) 0.016(3) 0.013(3)
C31A 0.076(9) 0.067(6) 0.152(9) 0.034(8) 0.068(8) 0.019(7)
C31B 0.076(9) 0.067(6) 0.152(9) 0.034(8) 0.068(8) 0.019(7)
C32A 0.090(8) 0.055(6) 0.132(11) 0.017(7) 0.049(8) 0.001(6)
C32B 0.090(8) 0.055(6) 0.132(11) 0.017(7) 0.049(8) 0.001(6)

loop_
_atom_type_symbol
_atom_type_description
_atom_type_scat_dispersion_real
_atom_type_scat_dispersion_imag
_atom_type_scat_source
C C 0.0033 0.0016 'International Tables Vol C Tables 4.2.6.8 and 6.1.1.4'
H H 0.0000 0.0000 'International Tables Vol C Tables 4.2.6.8 and 6.1.1.4'
Cu Cu 0.3201 1.2651 'International Tables Vol C Tables 4.2.6.8 and 6.1.1.4'
N N 0.0061 0.0033 'International Tables Vol C Tables 4.2.6.8 and 6.1.1.4'
O O 0.0106 0.0060 'International Tables Vol C Tables 4.2.6.8 and 6.1.1.4'
V V 0.3005 0.5294 'International Tables Vol C Tables 4.2.6.8 and 6.1.1.4'

loop_
_geom_angle_atom_site_label_1
_geom_angle_atom_site_label_2
_geom_angle_atom_site_label_3
_geom_angle
_geom_angle_site_symmetry_1
_geom_angle_site_symmetry_3
_geom_angle_publ_flag
N1 Cu1 O1 96.44(15) . . ?
N1 Cu1 N2 82.12(17) . . ?
N1 Cu1 N3 174.17(17) . . ?
N1 Cu1 O7B 93.5(7) . . ?
N2 Cu1 O1 92.42(15) . . ?
N2 Cu1 O7B 175.5(6) . . ?
N3 Cu1 O1 88.37(16) . . ?
N3 Cu1 N2 101.03(17) . . ?
N3 Cu1 O7B 83.3(7) . . ?
O7B Cu1 O1 88.8(10) . . ?
O7A Cu1 O1 97.0(12) . . ?
O7A Cu1 N1 92.2(8) . . ?
O7A Cu1 N2 169.5(10) . . ?
O7A Cu1 N3 83.9(9) . . ?
O15 Cu2 O9 102.49(15) . . ?
O15 Cu2 N4 91.45(17) . . ?
O15 Cu2 N5 161.68(18) . . ?
O15 Cu2 N6 83.58(17) . . ?
N4 Cu2 O9 94.68(16) . . ?
N4 Cu2 N5 81.46(18) . . ?
N4 Cu2 N6 173.84(18) . . ?
N5 Cu2 O9 94.94(15) . . ?
N6 Cu2 O9 89.96(18) . . ?
N6 Cu2 N5 102.20(19) . . ?
O2 V2 O4 110.8(2) 2_676 . ?
O5 V2 O2 109.0(2) . 2_676 ?
O5 V2 O4 106.7(2) . . ?
O6 V2 O2 109.2(2) . 2_676 ?
O6 V2 O5 110.0(2) . . ?
O6 V2 O4 111.1(2) . . ?
O9 V3 O12 108.51(19) . . ?
O9 V3 O10 108.9(2) . . ?
O12 V3 O10 111.1(2) . . ?
O11 V3 O9 109.5(2) . . ?
O11 V3 O12 109.8(2) . . ?
O11 V3 O10 109.0(2) . . ?
O10 V4 O12 111.2(2) 2_567 . ?
O14 V4 O12 108.7(2) . . ?
O14 V4 O10 110.9(2) . 2_567 ?
O14 V4 O13 109.6(3) . . ?
O13 V4 O12 108.5(2) . . ?
O13 V4 O10 107.9(2) . 2_567 ?
O1 V1 O2 109.01(19) . . ?
O1 V1 O4 108.6(2) . . ?
O3 V1 O1 108.5(2) . . ?
O3 V1 O2 108.7(2) . . ?
O3 V1 O4 111.5(2) . . ?
O4 V1 O2 110.5(2) . . ?
V3 O9 Cu2 131.8(2) . . ?
C28 O15 Cu2 116.3(4) . . ?
V1 O1 Cu1 126.34(19) . . ?
C5 N1 Cu1 114.2(3) . . ?
C1 N1 Cu1 126.7(4) . . ?
C1 N1 C5 118.8(4) . . ?
C10 N2 Cu1 127.1(4) . . ?
C10 N2 C6 119.3(4) . . ?
C6 N2 Cu1 113.4(3) . . ?
C22 N4 Cu2 115.1(4) . . ?
C22 N4 C18 119.5(5) . . ?
C18 N4 Cu2 125.4(4) . . ?
V3 O12 V4 138.9(2) . . ?
V3 O10 V4 139.1(3) . 2_567 ?
V2 O2 V1 140.1(2) 2_676 . ?
C23 N5 Cu2 113.9(4) . . ?
C27 N5 Cu2 126.8(4) . . ?
C27 N5 C23 118.8(5) . . ?
V1 O4 V2 157.7(3) . . ?
Cu1 N3 H3BC 110.3 . . ?
Cu1 N3 H3BD 110.3 . . ?
Cu1 N3 H3AA 109.0 . . ?
Cu1 N3 H3AB 109.0 . . ?
H3BC N3 H3BD 108.5 . . ?
H3AA N3 H3AB 107.8 . . ?
C12B N3 Cu1 107.2(6) . . ?
C12B N3 H3BC 110.3 . . ?
C12B N3 H3BD 110.3 . . ?
C12A N3 Cu1 112.8(6) . . ?
C12A N3 H3AA 109.0 . . ?
C12A N3 H3AB 109.0 . . ?
H17G O17 H17H 104.6 . . ?
Cu2 N6 H6A 110.1 . . ?
Cu2 N6 H6B 110.1 . . ?
H6A N6 H6B 108.5 . . ?
C29 N6 Cu2 107.8(4) . . ?
C29 N6 H6A 110.1 . . ?
C29 N6 H6B 110.1 . . ?
H22A O22 H22B 104.5 . . ?
H23A O23 H23B 104.5 . . ?
N5 C23 C22 114.3(4) . . ?
N5 C23 C24 122.3(5) . . ?
C24 C23 C22 123.3(5) . . ?
N2 C10 H10 119.1 . . ?
N2 C10 C9 121.8(5) . . ?
C9 C10 H10 119.1 . . ?
N4 C22 C23 114.6(4) . . ?
N4 C22 C21 120.7(5) . . ?
C21 C22 C23 124.7(5) . . ?
N1 C5 C6 114.7(4) . . ?
N1 C5 C4 121.7(5) . . ?
C4 C5 C6 123.6(5) . . ?
H19A O19 H19B 104.4 . . ?
H18A O18 H18B 109.4 . . ?
N2 C6 C5 115.2(4) . . ?
N2 C6 C7 120.8(5) . . ?
C7 C6 C5 123.9(5) . . ?
H20A O20 H20B 104.5 . . ?
N1 C1 H1 118.8 . . ?
N1 C1 C2 122.5(5) . . ?
C2 C1 H1 118.8 . . ?
C6 C7 H7 120.4 . . ?
C6 C7 C8 119.3(6) . . ?
C8 C7 H7 120.4 . . ?
C7 C8 H8 120.4 . . ?
C9 C8 C7 119.1(5) . . ?
C9 C8 H8 120.4 . . ?
C1 C2 H2 120.7 . . ?
C1 C2 C3 118.6(5) . . ?
C3 C2 H2 120.7 . . ?
C10 C9 H9 120.2 . . ?
C8 C9 C10 119.7(5) . . ?
C8 C9 H9 120.2 . . ?
C5 C4 H4 120.9 . . ?
C3 C4 C5 118.2(6) . . ?
C3 C4 H4 120.9 . . ?
C23 C24 H24 120.8 . . ?
C25 C24 C23 118.5(6) . . ?
C25 C24 H24 120.8 . . ?
O15 C28 C29 116.1(5) . . ?
O16 C28 O15 124.1(6) . . ?
O16 C28 C29 119.8(6) . . ?
O8B C11 C12B 116.3(12) . . ?
O7B C11 C12B 115.7(15) . . ?
O7B C11 O8B 126.4(17) . . ?
O7A C11 C12A 114.6(15) . . ?
O8A C11 C12A 121.9(16) . . ?
O8A C11 O7A 121(2) . . ?
N5 C27 H27 119.0 . . ?
N5 C27 C26 122.1(6) . . ?
C26 C27 H27 119.0 . . ?
H21A O21 H21B 104.5 . . ?
C27 C26 H26 120.4 . . ?
C25 C26 C27 119.1(6) . . ?
C25 C26 H26 120.4 . . ?
N4 C18 H18 118.8 . . ?
N4 C18 C19 122.4(5) . . ?
C19 C18 H18 118.8 . . ?
C2 C3 H3 119.9 . . ?
C4 C3 C2 120.2(5) . . ?
C4 C3 H3 119.9 . . ?
C22 C21 H21 120.2 . . ?
C20 C21 C22 119.7(6) . . ?
C20 C21 H21 120.2 . . ?
C21 C20 H20 120.1 . . ?
C21 C20 C19 119.8(6) . . ?
C19 C20 H20 120.1 . . ?
C18 C19 H19 121.1 . . ?
C20 C19 C18 117.9(6) . . ?
C20 C19 H19 121.1 . . ?
C24 C25 C26 119.2(6) . . ?
C24 C25 H25 120.4 . . ?
C26 C25 H25 120.4 . . ?
N3 C12B C11 108.5(8) . . ?
N3 C12B H12B 105.4 . . ?
N3 C12B C13B 118.4(13) . . ?
C11 C12B H12B 105.4 . . ?
C13B C12B C11 112.8(13) . . ?
C13B C12B H12B 105.4 . . ?
C12B C13B H13A 107.6 . . ?
C12B C13B H13B 107.6 . . ?
H13A C13B H13B 107.1 . . ?
C14B C13B C12B 118.8(14) . . ?
C14B C13B H13A 107.6 . . ?
C14B C13B H13B 107.6 . . ?
N3 C12A C11 106.9(9) . . ?
N3 C12A H12A 109.8 . . ?
N3 C12A C13A 109.8(14) . . ?
C11 C12A H12A 109.8 . . ?
C13A C12A C11 110.6(16) . . ?
C13A C12A H12A 109.8 . . ?
H17A N17 H17B 109.5 . . ?
H17A N17 H17C 109.5 . . ?
H17B N17 H17C 109.5 . . ?
H17D N17 H17E 109.5 . . ?
H17D N17 H17F 109.5 . . ?
H17E N17 H17F 109.5 . . ?
C16A N17 H17A 109.5 . . ?
C16A N17 H17B 109.5 . . ?
C16A N17 H17C 109.5 . . ?
C16B N17 H17D 109.5 . . ?
C16B N17 H17E 109.5 . . ?
C16B N17 H17F 109.5 . . ?
N17 C16A H16A 108.6 . . ?
N17 C16A H16B 108.6 . . ?
N17 C16A C15A 114.8(17) . . ?
H16A C16A H16B 107.5 . . ?
C15A C16A H16A 108.6 . . ?
C15A C16A H16B 108.6 . . ?
C12A C13A H13C 106.3 . . ?
C12A C13A H13D 106.3 . . ?
H13C C13A H13D 106.4 . . ?
C14A C13A C12A 124.1(18) . . ?
C14A C13A H13C 106.3 . . ?
C14A C13A H13D 106.3 . . ?
C13A C14A H14A 102.9 . . ?
C13A C14A H14B 102.9 . . ?
H14A C14A H14B 105.1 . . ?
C15A C14A C13A 137(3) . . ?
C15A C14A H14A 102.9 . . ?
C15A C14A H14B 102.9 . . ?
N17 C16B H16C 109.3 . . ?
N17 C16B H16D 109.3 . . ?
N17 C16B C15B 111.5(16) . . ?
H16C C16B H16D 108.0 . . ?
C15B C16B H16C 109.3 . . ?
C15B C16B H16D 109.3 . . ?
C13B C14B H14C 108.5 . . ?
C13B C14B H14D 108.5 . . ?
C13B C14B C15B 114.9(17) . . ?
H14C C14B H14D 107.5 . . ?
C15B C14B H14C 108.5 . . ?
C15B C14B H14D 108.5 . . ?
C16A C15A H15A 104.7 . . ?
C16A C15A H15B 104.7 . . ?
C14A C15A C16A 130(2) . . ?
C14A C15A H15A 104.7 . . ?
C14A C15A H15B 104.7 . . ?
H15A C15A H15B 105.7 . . ?
C16B C15B H15C 109.0 . . ?
C16B C15B H15D 109.0 . . ?
C14B C15B C16B 113.0(16) . . ?
C14B C15B H15C 109.0 . . ?
C14B C15B H15D 109.0 . . ?
H15C C15B H15D 107.8 . . ?
C11 O7B Cu1 113.1(18) . . ?
C11 O7A Cu1 119(2) . . ?
N6 C29 C28 109.7(5) . . ?
N6 C29 H29A 103.9 . . ?
N6 C29 H29 100.5 . . ?
C28 C29 H29A 103.9 . . ?
C28 C29 H29 100.5 . . ?
C30B C29 N6 121.4(8) . . ?
C30B C29 C28 112.0(8) . . ?
C30B C29 H29A 103.9 . . ?
C30A C29 N6 117.3(9) . . ?
C30A C29 C28 123.2(8) . . ?
C30A C29 H29 100.5 . . ?
C29 C30B H30A 108.2 . . ?
C29 C30B H30B 108.2 . . ?
C29 C30B C31B 116.3(13) . . ?
H30A C30B H30B 107.4 . . ?
C31B C30B H30A 108.2 . . ?
C31B C30B H30B 108.2 . . ?
C29 C30A H30C 106.9 . . ?
C29 C30A H30D 106.9 . . ?
C29 C30A C31A 121.6(12) . . ?
H30C C30A H30D 106.7 . . ?
C31A C30A H30C 106.9 . . ?
C31A C30A H30D 106.9 . . ?
H33A C33 H33B 109.8 . . ?
H33C C33 H33D 106.8 . . ?
N34 C33 H33A 112.2 . . ?
N34 C33 H33B 112.2 . . ?
N34 C33 H33C 107.2 . . ?
N34 C33 H33D 107.2 . . ?
C32A C33 H33A 112.2 . . ?
C32A C33 H33B 112.2 . . ?
C32A C33 N34 97.7(10) . . ?
C32B C33 H33C 107.2 . . ?
C32B C33 H33D 107.2 . . ?
C32B C33 N34 120.6(10) . . ?
C33 N34 H34A 109.5 . . ?
C33 N34 H34B 109.5 . . ?
C33 N34 H34C 109.5 . . ?
H34A N34 H34B 109.5 . . ?
H34A N34 H34C 109.5 . . ?
H34B N34 H34C 109.5 . . ?
C30A C31A H31A 111.7 . . ?
C30A C31A H31B 111.7 . . ?
C30A C31A C32A 100.6(11) . . ?
H31A C31A H31B 109.4 . . ?
C32A C31A H31A 111.7 . . ?
C32A C31A H31B 111.7 . . ?
C30B C31B H31C 108.8 . . ?
C30B C31B H31D 108.8 . . ?
C30B C31B C32B 113.7(13) . . ?
H31C C31B H31D 107.7 . . ?
C32B C31B H31C 108.8 . . ?
C32B C31B H31D 108.8 . . ?
C33 C32A C31A 99.3(11) . . ?
C33 C32A H32A 111.9 . . ?
C33 C32A H32B 111.9 . . ?
C31A C32A H32A 111.9 . . ?
C31A C32A H32B 111.9 . . ?
H32A C32A H32B 109.6 . . ?
C33 C32B C31B 116.8(12) . . ?
C33 C32B H32C 108.1 . . ?
C33 C32B H32D 108.1 . . ?
C31B C32B H32C 108.1 . . ?
C31B C32B H32D 108.1 . . ?
H32C C32B H32D 107.3 . . ?

loop_
_geom_bond_atom_site_label_1
_geom_bond_atom_site_label_2
_geom_bond_distance
_geom_bond_site_symmetry_2
_geom_bond_publ_flag
Cu1 O1 2.404(4) . ?
Cu1 N1 1.985(4) . ?
Cu1 N2 2.004(4) . ?
Cu1 N3 1.995(4) . ?
Cu1 O7B 2.04(2) . ?
Cu1 O7A 1.85(3) . ?
Cu2 O9 2.312(4) . ?
Cu2 O15 1.936(4) . ?
Cu2 N4 1.989(4) . ?
Cu2 N5 2.002(4) . ?
Cu2 N6 1.994(4) . ?
V2 O2 1.787(4) 2_676 ?
V2 O5 1.645(4) . ?
V2 O4 1.787(4) . ?
V2 O6 1.615(4) . ?
V3 O9 1.656(3) . ?
V3 O12 1.779(4) . ?
V3 O10 1.783(4) . ?
V3 O11 1.629(4) . ?
V4 O12 1.793(4) . ?
V4 O10 1.789(4) 2_567 ?
V4 O14 1.620(4) . ?
V4 O13 1.635(4) . ?
V1 O1 1.650(4) . ?
V1 O3 1.626(4) . ?
V1 O2 1.796(4) . ?
V1 O4 1.783(4) . ?
O15 C28 1.264(7) . ?
N1 C5 1.357(7) . ?
N1 C1 1.333(6) . ?
N2 C10 1.338(7) . ?
N2 C6 1.352(6) . ?
N4 C22 1.334(6) . ?
N4 C18 1.342(7) . ?
N5 C23 1.352(7) . ?
N5 C27 1.330(7) . ?
N3 H3BC 0.8900 . ?
N3 H3BD 0.8900 . ?
N3 H3AA 0.8900 . ?
N3 H3AB 0.8900 . ?
N3 C12B 1.469(15) . ?
N3 C12A 1.499(17) . ?
O16 C28 1.244(7) . ?
O17 H17G 0.8493 . ?
O17 H17H 0.8501 . ?
N6 H6A 0.8900 . ?
N6 H6B 0.8900 . ?
N6 C29 1.469(8) . ?
O22 H22A 0.8499 . ?
O22 H22B 0.8504 . ?
O23 H23A 0.8501 . ?
O23 H23B 0.8497 . ?
C23 C22 1.486(8) . ?
C23 C24 1.391(8) . ?
C10 H10 0.9300 . ?
C10 C9 1.385(8) . ?
C22 C21 1.398(8) . ?
C5 C6 1.473(7) . ?
C5 C4 1.398(7) . ?
O19 H19A 0.8496 . ?
O19 H19B 0.8503 . ?
O18 H18A 0.8504 . ?
O18 H18B 0.8499 . ?
C6 C7 1.389(7) . ?
O20 H20A 0.8501 . ?
O20 H20B 0.8498 . ?
C1 H1 0.9300 . ?
C1 C2 1.380(8) . ?
C7 H7 0.9300 . ?
C7 C8 1.390(9) . ?
C8 H8 0.9300 . ?
C8 C9 1.358(9) . ?
C2 H2 0.9300 . ?
C2 C3 1.385(9) . ?
C9 H9 0.9300 . ?
C4 H4 0.9300 . ?
C4 C3 1.371(9) . ?
C24 H24 0.9300 . ?
C24 C25 1.382(9) . ?
C28 C29 1.511(9) . ?
C11 C12B 1.545(14) . ?
C11 C12A 1.546(16) . ?
C11 O8B 1.312(19) . ?
C11 O7B 1.21(2) . ?
C11 O7A 1.33(2) . ?
C11 O8A 1.17(2) . ?
C27 H27 0.9300 . ?
C27 C26 1.394(8) . ?
O21 H21A 0.8493 . ?
O21 H21B 0.8501 . ?
C26 H26 0.9300 . ?
C26 C25 1.383(10) . ?
C18 H18 0.9300 . ?
C18 C19 1.391(8) . ?
C3 H3 0.9300 . ?
C21 H21 0.9300 . ?
C21 C20 1.367(9) . ?
C20 H20 0.9300 . ?
C20 C19 1.378(9) . ?
C19 H19 0.9300 . ?
C25 H25 0.9300 . ?
C12B H12B 0.9800 . ?
C12B C13B 1.48(2) . ?
C13B H13A 0.9700 . ?
C13B H13B 0.9700 . ?
C13B C14B 1.457(18) . ?
C12A H12A 0.9800 . ?
C12A C13A 1.51(3) . ?
N17 H17A 0.8900 . ?
N17 H17B 0.8900 . ?
N17 H17C 0.8900 . ?
N17 H17D 0.8900 . ?
N17 H17E 0.8900 . ?
N17 H17F 0.8900 . ?
N17 C16A 1.471(19) . ?
N17 C16B 1.473(17) . ?
C16A H16A 0.9700 . ?
C16A H16B 0.9700 . ?
C16A C15A 1.53(4) . ?
C13A H13C 0.9700 . ?
C13A H13D 0.9700 . ?
C13A C14A 1.44(3) . ?
C14A H14A 0.9700 . ?
C14A H14B 0.9700 . ?
C14A C15A 1.40(4) . ?
C16B H16C 0.9700 . ?
C16B H16D 0.9700 . ?
C16B C15B 1.48(3) . ?
C14B H14C 0.9700 . ?
C14B H14D 0.9700 . ?
C14B C15B 1.46(3) . ?
C15A H15A 0.9700 . ?
C15A H15B 0.9700 . ?
C15B H15C 0.9700 . ?
C15B H15D 0.9700 . ?
C29 H29A 0.9800 . ?
C29 H29 0.9800 . ?
C29 C30B 1.424(13) . ?
C29 C30A 1.410(13) . ?
C30B H30A 0.9700 . ?
C30B H30B 0.9700 . ?
C30B C31B 1.541(16) . ?
C30A H30C 0.9700 . ?
C30A H30D 0.9700 . ?
C30A C31A 1.508(16) . ?
C33 H33A 0.9700 . ?
C33 H33B 0.9700 . ?
C33 H33C 0.9700 . ?
C33 H33D 0.9700 . ?
C33 N34 1.492(10) . ?
C33 C32A 1.348(16) . ?
C33 C32B 1.446(15) . ?
N34 H34A 0.8900 . ?
N34 H34B 0.8900 . ?
N34 H34C 0.8900 . ?
C31A H31A 0.9700 . ?
C31A H31B 0.9700 . ?
C31A C32A 1.655(18) . ?
C31B H31C 0.9700 . ?
C31B H31D 0.9700 . ?
C31B C32B 1.609(17) . ?
C32A H32A 0.9700 . ?
C32A H32B 0.9700 . ?
C32B H32C 0.9700 . ?
C32B H32D 0.9700 . ?

loop_
_geom_hbond_atom_site_label_D
_geom_hbond_atom_site_label_H
_geom_hbond_atom_site_label_A
_geom_hbond_distance_DH
_geom_hbond_distance_HA
_geom_hbond_distance_DA
_geom_hbond_angle_DHA
_geom_hbond_site_symmetry_A
_geom_hbond_publ_flag
N3 H3AA O22 0.89 2.20 3.031(7) 154.4 . yes
O17 H17G O8B 0.85 2.05 2.86(3) 160.3 . yes
O17 H17G O8A 0.85 1.88 2.70(3) 162.1 . yes
O17 H17H O19 0.85 1.89 2.706(8) 159.8 2_677 yes
N6 H6A O13 0.89 2.27 3.042(6) 145.2 2_567 yes
N6 H6B O17 0.89 2.11 2.995(8) 173.5 . yes
O22 H22B O5 0.85 2.24 2.804(7) 123.4 . yes
O23 H23A O20 0.85 1.93 2.753(8) 162.6 2_566 yes
O23 H23B O6 0.85 1.91 2.757(6) 175.5 2_666 yes
O19 H19A O8B 0.85 2.09 2.84(4) 146.9 . yes
O19 H19A O8A 0.85 2.04 2.82(4) 152.1 . yes
O19 H19B O14 0.85 1.87 2.714(7) 175.5 2_667 yes
O18 H18A O17 0.85 1.93 2.720(8) 154.0 2_677 yes
O18 H18B O1 0.85 2.20 2.942(7) 145.5 . yes
O20 H20A O22 0.85 2.29 2.866(8) 125.7 . yes
O20 H20B O16 0.85 2.04 2.786(9) 146.1 . yes
O21 H21A O9 0.85 1.93 2.765(7) 168.9 2_566 yes
O21 H21B O23 0.85 2.07 2.861(8) 154.7 . yes
N17 H17B O21 0.89 1.95 2.792(11) 157.7 2_666 yes
N17 H17C O5 0.89 2.10 2.864(7) 143.6 2_666 yes
N17 H17F O11 0.89 1.91 2.779(7) 163.9 1_655 yes
N34 H34A O13 0.89 1.97 2.805(8) 155.6 1_565 yes
N34 H34B O18 0.89 1.92 2.786(10) 164.0 1_455 yes
N34 H34C O3 0.89 2.04 2.833(7) 148.1 1_455 yes
